data_1538332
loop_
_publ_author_name
'Maksimov, B.A.'
'Kasantsev, S.S.'
'Molchanov, V.N.'
'Verin, I.A.'
'Mill, B.V.'

_publ_section_title
;
 Crystal structure and microtwinning of monoclinic La3SbZn3Ge2O14 crystals
 of the langasite family
;
_journal_name_full Kristallografiya
_journal_page_first 662
_journal_page_last 667
_journal_volume 49
_journal_year 2004
_chemical_formula_sum 'Ge2 La3 O14 Sb Zn3'
_chemical_name_systematic 'La3 Sb Zn3 Ge2 O14'
_space_group_IT_number 5
_symmetry_space_group_name_Hall 'A 2y'
_symmetry_space_group_name_H-M 'A 1 2 1'
_cell_angle_alpha 90
_cell_angle_beta 90.02
_cell_angle_gamma 90
_cell_formula_units_Z 2
_cell_length_a 5.202
_cell_length_b 8.312
_cell_length_c 14.394
_cell_volume 622.382
_citation_journal_id_ASTM KRISAJ
_cod_data_source_file Maksimov_KRISAJ_2004_532.cif
_cod_data_source_block Ge2La3O14Sb1Zn3
_cod_original_cell_volume 622.3825
_cod_original_sg_symbol_Hall 'C 2y (z,y,-x)'
_cod_original_formula_sum 'Ge2 La3 O14 Sb1 Zn3'
_cod_database_code 1538332

loop_
_symmetry_equiv_pos_as_xyz
x,y,z
-x,y,-z
x,y+1/2,z+1/2
-x,y+1/2,-z+1/2

loop_
_atom_site_label
_atom_site_type_symbol
_atom_site_fract_x
_atom_site_fract_y
_atom_site_fract_z
_atom_site_occupancy
_atom_site_U_iso_or_equiv
O7 O-2 0.225 0.683 0.4536 1 0.0
Sb1 Sb+5 0 0 0 1 0.0
O6 O-2 0.202 0.334 0.4299 1 0.0
O5 O-2 0.217 0.97 0.1105 1 0.0
La1 La+3 0 0.4227 0 1 0.0
Zn1 Zn+2 0.5 0.7614 0 1 0.0
Ge1 Ge+4 0.4618 0.5004 0.1665 1 0.0
O1 O-2 0.803 0.493 0.1697 1 0.0
O4 O-2 0.625 0.142 0.25 1 0.0
O2 O-2 0.708 0.826 0.361 1 0.0
La2 La+3 -0.0015 0.2888 0.28857 1 0.0
O3 O-2 0.712 0.118 0.423 1 0.0
Zn2 Zn+2 0.5013 0.1218 0.1201 1 0.0
